data_4024161
loop_
_publ_author_name
'Hana Dvo\<r\'akov\'a'
'Jan Lang'
'Ji\<r\'i Vlach'
'Jan S\'ykora'
'Michal \<Cajan'
'Michal Himl'
'Michaela Pojarov\'a'
'Ivan Stibor'
'Pavel Lhot\'ak'

_publ_section_title
;
 Partially O-Alkylated Thiacalix[4]arenes: Synthesis, Molecular and
 Crystal Structures, Conformational Behavior
;
_journal_name_full 'Journal of Organic Chemistry'
_journal_page_first 7157
_journal_page_last 7166
_journal_paper_doi 10.1021/jo070927i
_journal_volume 72
_journal_year 2007
_chemical_formula_moiety 'C14 H12 O2 S2'
_chemical_formula_sum 'C14 H12 O2 S2'
_chemical_formula_weight 276.38
_space_group_IT_number 2
_symmetry_cell_setting triclinic
_symmetry_space_group_name_Hall '-P 1'
_symmetry_space_group_name_H-M 'P -1'
_atom_sites_solution_hydrogens geom
_atom_sites_solution_primary direct
_audit_creation_date 07-04-24
_audit_creation_method CRYSTALS_ver_12.82
_cell_angle_alpha 66.037(5)
_cell_angle_beta 74.034(5)
_cell_angle_gamma 62.740(4)
_cell_formula_units_Z 2
_cell_length_a 8.9805(4)
_cell_length_b 9.2539(5)
_cell_length_c 9.8518(7)
_cell_measurement_reflns_used 16
_cell_measurement_temperature 293
_cell_measurement_theta_max 39
_cell_measurement_theta_min 35
_cell_volume 661.06(7)
_computing_cell_refinement 'CAD4 Express, (Straver, 1992)'
_computing_data_collection 'CAD4 Express, (Straver, 1992)'
_computing_data_reduction 'RC93 (Watkin, Prout & Lilley, 1994)'
_computing_molecular_graphics 'CAMERON (Watkin et al., 1996)'
_computing_publication_material 'CRYSTALS (Betteridge et al., 2003)'
_computing_structure_refinement 'CRYSTALS (Betteridge et al., 2003)'
_computing_structure_solution 'SIR92 (Altomare et al., 1994)'
_diffrn_ambient_temperature 293
_diffrn_measured_fraction_theta_full 0.998
_diffrn_measured_fraction_theta_max 0.992
_diffrn_measurement_device_type 'Enraf-Nonius CAD4'
_diffrn_measurement_method \w/2\q
_diffrn_radiation_monochromator graphite
_diffrn_radiation_type 'Cu K\a'
_diffrn_radiation_wavelength 1.54180
_diffrn_reflns_av_R_equivalents 0.020
_diffrn_reflns_limit_h_max 10
_diffrn_reflns_limit_h_min -10
_diffrn_reflns_limit_k_max 11
_diffrn_reflns_limit_k_min -11
_diffrn_reflns_limit_l_max 11
_diffrn_reflns_limit_l_min -11
_diffrn_reflns_number 5115
_diffrn_reflns_theta_full 66.910
_diffrn_reflns_theta_max 68.276
_diffrn_reflns_theta_min 4.942
_diffrn_standards_decay_% 1.50
_diffrn_standards_interval_time 60
_diffrn_standards_number 2
_exptl_absorpt_coefficient_mu 3.574
_exptl_absorpt_correction_T_max 0.8363
_exptl_absorpt_correction_T_min 0.3422
_exptl_absorpt_correction_type none
_exptl_crystal_colour colourless
_exptl_crystal_density_diffrn 1.388
_exptl_crystal_description plate
_exptl_crystal_F_000 288
_exptl_crystal_size_max 0.40
_exptl_crystal_size_mid 0.30
_exptl_crystal_size_min 0.05
_refine_diff_density_max 0.79
_refine_diff_density_min -0.86
_refine_ls_extinction_method None
_refine_ls_goodness_of_fit_ref 1.1130
_refine_ls_hydrogen_treatment mixed
_refine_ls_matrix_type full
_refine_ls_number_parameters 199
_refine_ls_number_reflns 2161
_refine_ls_number_restraints 0
_refine_ls_R_factor_all 0.0858
_refine_ls_R_factor_gt 0.0826
_refine_ls_shift/su_max 0.000814
_refine_ls_structure_factor_coef F
_refine_ls_weighting_details
;
 Method, part 1, Chebychev polynomial, (Watkin, 1994, Prince, 1982) 
 [weight] = 1.0/[A~0~*T~0~(x)+A~1~*T~1~(x) ... +A~n-1~]*T~n-1~(x)] 
 where A~i~ are the Chebychev coefficients listed below and x= Fcalc/Fmax 
 Method = Robust Weighting (Prince, 1982) 
 W = [weight] * [1-(deltaF/6*sigmaF)^2^]^2^ 
 A~i~ are: 
 8.52 11.1 8.06 2.60 0.627 
;
_refine_ls_weighting_scheme calc
_refine_ls_wR_factor_all 0.0782
_refine_ls_wR_factor_gt 0.0744
_refine_ls_wR_factor_ref 0.0744
_reflns_limit_h_max 10
_reflns_limit_h_min -10
_reflns_limit_k_max 11
_reflns_limit_k_min -9
_reflns_limit_l_max 11
_reflns_limit_l_min 0
_reflns_number_gt 2161
_reflns_number_total 2404
_reflns_threshold_expression I>1.96u(I)
_oxford_diffrn_Wilson_B_factor 0.00
_oxford_diffrn_Wilson_scale 0.00
_oxford_refine_ls_scale 4.009(18)
_oxford_structure_analysis_title 'DIETHOXY.INI 23/8/2000'
_cod_data_source_file jo070927i-File006.cif
_cod_data_source_block CRYSTALS_cif
_cod_depositor_comments
;
The following automatic conversions were performed:
'_symmetry_cell_setting' value 'Triclinic' changed to 'triclinic'
according to '/home/saulius/struct/CIF-dictionaries/cif_core.dic'
dictionary named 'cif_core.dic' version 2.4.1 from 2010-06-29.

Automatic conversion script
Id: cif_fix_enum 1527 2010-12-29 10:47:43Z saulius 
;
_cod_original_sg_symbol_H-M 'P -1 '
_cod_database_code 4024161

loop_
_symmetry_equiv_pos_as_xyz
x,y,z
-x,-y,-z

loop_
_atom_site_label
_atom_site_type_symbol
_atom_site_fract_x
_atom_site_fract_y
_atom_site_fract_z
_atom_site_U_iso_or_equiv
_atom_site_occupancy
_atom_site_adp_type
_atom_site_refinement_flags_posn
_atom_site_refinement_flags_adp
_atom_site_refinement_flags_occupancy
_atom_site_disorder_assembly
_atom_site_disorder_group
_atom_site_attached_hydrogens
S2 S 1.49635(7) -0.16402(9) -0.17928(7) 0.0578 1.0000 Uani . . . . . .
S20 S 0.89822(8) 0.39587(7) -0.33277(6) 0.0516 1.0000 Uani . . . . . .
O29 O 1.1676(2) 0.1256(2) -0.12516(17) 0.0471 1.0000 Uani . . . . . .
O30 O 1.17723(18) -0.24380(18) 0.00140(16) 0.0422 1.0000 Uani . . . . . .
C1 C 1.3216(3) -0.0418(3) -0.2843(2) 0.0463 1.0000 Uani . . . . . .
C3 C 1.4273(3) -0.2154(3) 0.0140(3) 0.0452 1.0000 Uani . . . . . .
C4 C 1.5342(3) -0.2253(3) 0.1012(3) 0.0541 1.0000 Uani . . . . . .
C5 C 1.5113(3) -0.2859(4) 0.2541(3) 0.0585 1.0000 Uani . . . . . .
C6 C 1.3783(3) -0.3365(3) 0.3240(3) 0.0568 1.0000 Uani . . . . . .
C7 C 1.2683(3) -0.3247(3) 0.2394(3) 0.0448 1.0000 Uani . . . . . .
C21 C 1.0628(3) 0.2036(3) -0.3575(2) 0.0459 1.0000 Uani . . . . . .
C22 C 1.0824(4) 0.1674(4) -0.4871(3) 0.0617 1.0000 Uani . . . . . .
C23 C 1.2169(4) 0.0269(4) -0.5143(3) 0.0680 1.0000 Uani . . . . . .
C24 C 1.3366(4) -0.0756(4) -0.4145(3) 0.0611 1.0000 Uani . . . . . .
C25 C 1.1807(3) 0.0980(3) -0.2541(2) 0.0410 1.0000 Uani . . . . . .
C26 C 1.2917(2) -0.2640(2) 0.0847(2) 0.0394 1.0000 Uani . . . . . .
C33 C 1.2249(3) -0.3860(3) -0.0510(3) 0.0530 1.0000 Uani . . . . . .
C34 C 1.0909(4) -0.3362(4) -0.1444(3) 0.0685 1.0000 Uani . . . . . .
H41 H 1.616(5) -0.175(5) 0.062(4) 0.082(10) 1.0000 Uiso . . . . . .
H51 H 1.574(4) -0.283(4) 0.312(4) 0.065(8) 1.0000 Uiso . . . . . .
H61 H 1.354(5) -0.375(5) 0.434(5) 0.087(11) 1.0000 Uiso . . . . . .
H221 H 0.996(5) 0.233(5) -0.549(5) 0.088(11) 1.0000 Uiso . . . . . .
H231 H 1.204(5) 0.014(5) -0.614(4) 0.077(9) 1.0000 Uiso . . . . . .
H241 H 1.434(4) -0.173(5) -0.430(4) 0.072(9) 1.0000 Uiso . . . . . .
H331 H 1.334(4) -0.404(4) -0.113(4) 0.069(9) 1.0000 Uiso . . . . . .
H332 H 1.219(3) -0.474(3) 0.038(3) 0.044(6) 1.0000 Uiso . . . . . .
H291 H 1.066(5) 0.164(4) -0.096(4) 0.069(9) 1.0000 Uiso . . . . . .
H341 H 1.1186 -0.4311 -0.1832 0.0883 1.0000 Uiso R . . . . .
H342 H 1.0856 -0.2289 -0.2302 0.0883 1.0000 Uiso R . . . . .
H343 H 0.9793 -0.3151 -0.0818 0.0883 1.0000 Uiso R . . . . .

loop_
_atom_site_aniso_label
_atom_site_aniso_U_11
_atom_site_aniso_U_22
_atom_site_aniso_U_33
_atom_site_aniso_U_23
_atom_site_aniso_U_13
_atom_site_aniso_U_12
S2 0.0385(4) 0.0663(4) 0.0532(4) -0.0195(3) 0.0037(2) -0.0132(3)
S20 0.0558(4) 0.0440(4) 0.0464(4) 0.0001(2) -0.0126(2) -0.0218(3)
O29 0.0437(9) 0.0565(9) 0.0427(8) -0.0226(7) -0.0097(6) -0.0128(7)
O30 0.0397(7) 0.0410(7) 0.0443(8) -0.0136(6) -0.0119(6) -0.0109(6)
C1 0.0460(11) 0.0534(12) 0.0384(10) -0.0148(9) 0.0040(9) -0.0236(10)
C3 0.0390(11) 0.0429(11) 0.0510(12) -0.0175(9) -0.0063(9) -0.0113(9)
C4 0.0420(12) 0.0564(13) 0.0693(15) -0.0281(11) -0.0098(10) -0.0153(10)
C5 0.0508(13) 0.0665(15) 0.0682(16) -0.0281(13) -0.0208(12) -0.0181(11)
C6 0.0573(14) 0.0603(14) 0.0488(13) -0.0159(10) -0.0174(10) -0.0153(11)
C7 0.0419(11) 0.0407(10) 0.0462(11) -0.0106(8) -0.0131(9) -0.0102(8)
C21 0.0527(12) 0.0536(12) 0.0324(10) -0.0068(8) -0.0034(8) -0.0286(10)
C22 0.0760(18) 0.0805(18) 0.0337(11) -0.0113(11) -0.0092(11) -0.0395(15)
C23 0.087(2) 0.088(2) 0.0384(12) -0.0267(12) 0.0028(12) -0.0425(17)
C24 0.0693(17) 0.0718(16) 0.0467(13) -0.0287(12) 0.0149(12) -0.0352(14)
C25 0.0472(11) 0.0494(11) 0.0321(10) -0.0122(8) -0.0007(8) -0.0267(9)
C26 0.0355(10) 0.0361(10) 0.0444(11) -0.0137(8) -0.0102(8) -0.0088(8)
C33 0.0576(14) 0.0497(12) 0.0568(14) -0.0229(11) -0.0132(11) -0.0166(11)
C34 0.081(2) 0.0760(18) 0.0628(16) -0.0240(14) -0.0247(14) -0.0323(15)

loop_
_atom_type_symbol
_atom_type_scat_dispersion_real
_atom_type_scat_dispersion_imag
_atom_type_scat_Cromer_Mann_a1
_atom_type_scat_Cromer_Mann_b1
_atom_type_scat_Cromer_Mann_a2
_atom_type_scat_Cromer_Mann_b2
_atom_type_scat_Cromer_Mann_a3
_atom_type_scat_Cromer_Mann_b3
_atom_type_scat_Cromer_Mann_a4
_atom_type_scat_Cromer_Mann_b4
_atom_type_scat_Cromer_Mann_c
_atom_type_scat_source
C 0.0181 0.0091 2.3100 20.8439 1.0200 10.2075 1.5886 0.5687 0.8650 51.6512 0.2156 'International Tables Vol C 4.2.6.8 and 6.1.1.4'
H 0.0000 0.0000 0.4930 10.5109 0.3229 26.1257 0.1402 3.1424 0.0408 57.7998 0.0030 'International Tables Vol C 4.2.6.8 and 6.1.1.4'
S 0.3331 0.5567 6.9053 1.4679 5.2034 22.2151 1.4379 0.2536 1.5863 56.1720 0.8669 'International Tables Vol C 4.2.6.8 and 6.1.1.4'
O 0.0492 0.0322 3.0485 13.2771 2.2868 5.7011 1.5463 0.3239 0.8670 32.9089 0.2508 'International Tables Vol C 4.2.6.8 and 6.1.1.4'

loop_
_geom_angle_atom_site_label_1
_geom_angle_site_symmetry_1
_geom_angle_atom_site_label_2
_geom_angle_site_symmetry_2
_geom_angle_atom_site_label_3
_geom_angle_site_symmetry_3
_geom_angle
_geom_angle_publ_flag
C1 . S2 . C3 . 110.31(10) yes
C7 2_755 S20 . C21 . 101.22(10) yes
C25 . O29 . H291 . 107(2) no
C26 . O30 . C33 . 114.77(15) yes
S2 . C1 . C24 . 116.8(2) yes
S2 . C1 . C25 . 123.82(17) yes
C24 . C1 . C25 . 118.9(2) yes
S2 . C3 . C4 . 114.28(18) yes
S2 . C3 . C26 . 125.96(17) yes
C4 . C3 . C26 . 119.3(2) yes
C3 . C4 . C5 . 121.6(2) yes
C3 . C4 . H41 . 124(2) no
C5 . C4 . H41 . 114(2) no
C4 . C5 . C6 . 119.0(2) yes
C4 . C5 . H51 . 122(2) no
C6 . C5 . H51 . 119(2) no
C5 . C6 . C7 . 120.4(2) yes
C5 . C6 . H61 . 122(2) no
C7 . C6 . H61 . 118(2) no
S20 2_755 C7 . C6 . 119.26(19) yes
S20 2_755 C7 . C26 . 120.09(16) yes
C6 . C7 . C26 . 120.6(2) yes
S20 . C21 . C22 . 119.6(2) yes
S20 . C21 . C25 . 119.84(17) yes
C22 . C21 . C25 . 120.3(2) yes
C21 . C22 . C23 . 120.5(3) yes
C21 . C22 . H221 . 118(2) no
C23 . C22 . H221 . 121(2) no
C22 . C23 . C24 . 119.4(2) yes
C22 . C23 . H231 . 109.5(20) no
C24 . C23 . H231 . 131.0(20) no
C1 . C24 . C23 . 121.4(3) yes
C1 . C24 . H241 . 116(2) no
C23 . C24 . H241 . 123(2) no
C1 . C25 . C21 . 119.3(2) yes
C1 . C25 . O29 . 117.7(2) yes
C21 . C25 . O29 . 123.0(2) yes
C3 . C26 . O30 . 120.51(18) yes
C3 . C26 . C7 . 119.03(19) yes
O30 . C26 . C7 . 120.39(18) yes
O30 . C33 . C34 . 106.7(2) yes
O30 . C33 . H331 . 109.9(19) no
C34 . C33 . H331 . 109.5(20) no
O30 . C33 . H332 . 102.1(16) no
C34 . C33 . H332 . 110.1(16) no
H331 . C33 . H332 . 118(3) no
C33 . C34 . H341 . 109.6 no
C33 . C34 . H342 . 109.3 no
H341 . C34 . H342 . 109.5 no
C33 . C34 . H343 . 109.5 no
H341 . C34 . H343 . 109.5 no
H342 . C34 . H343 . 109.5 no

loop_
_geom_bond_atom_site_label_1
_geom_bond_site_symmetry_1
_geom_bond_atom_site_label_2
_geom_bond_site_symmetry_2
_geom_bond_distance
_geom_bond_publ_flag
S2 . C1 . 1.769(2) yes
S2 . C3 . 1.766(2) yes
S20 . C7 2_755 1.780(2) yes
S20 . C21 . 1.776(2) yes
O29 . C25 . 1.359(2) yes
O29 . H291 . 0.82(4) no
O30 . C26 . 1.389(2) yes
O30 . C33 . 1.447(3) yes
C1 . C24 . 1.398(3) yes
C1 . C25 . 1.403(3) yes
C3 . C4 . 1.406(3) yes
C3 . C26 . 1.397(3) yes
C4 . C5 . 1.370(4) yes
C4 . H41 . 0.95(4) no
C5 . C6 . 1.385(4) yes
C5 . H51 . 0.92(3) no
C6 . C7 . 1.401(3) yes
C6 . H61 . 0.98(4) no
C7 . C26 . 1.386(3) yes
C21 . C22 . 1.394(3) yes
C21 . C25 . 1.397(3) yes
C22 . C23 . 1.374(5) yes
C22 . H221 . 0.93(4) no
C23 . C24 . 1.383(4) yes
C23 . H231 . 1.08(4) no
C24 . H241 . 0.95(4) no
C33 . C34 . 1.505(4) yes
C33 . H331 . 0.98(3) no
C33 . H332 . 0.93(3) no
C34 . H341 . 1.000 no
C34 . H342 . 1.000 no
C34 . H343 . 1.000 no
